data_2000180
loop_
_publ_author_name
'Britton, D.'
'Norman, R. E.'
'Que, Jnr, L.'

_publ_section_title
;
 Tris[(2-pyridinium)methyl]amine perchlorate
;
_journal_issue 11
_journal_name_full 'Acta Crystallographica Section C'
_journal_page_first 2415
_journal_page_last 2417
_journal_paper_doi 10.1107/S0108270191006194
_journal_volume 47
_journal_year 1991
_chemical_formula_moiety 'C18 H21 N4,3(Cl1 O4)'
_chemical_formula_sum 'C18 H21 Cl3 N4 O12'
_chemical_formula_weight 591.74
_symmetry_cell_setting cubic
_symmetry_space_group_name_Hall 'P 2ac 2ab 3'
_symmetry_space_group_name_H-M 'P 21 3'
_cell_angle_alpha 90
_cell_angle_beta 90
_cell_angle_gamma 90
_cell_formula_units_Z 4
_cell_length_a 13.289(3)
_cell_length_b 13.289(3)
_cell_length_c 13.289(3)
_cell_volume 2346.8(9)
_diffrn_radiation_type Mo
_diffrn_radiation_wavelength 0.71069
_exptl_absorpt_coefficient_mu 0.460
_exptl_crystal_density_diffrn 1.675(2)
_exptl_crystal_F_000 1216
_cod_data_source_file cr0325.cif
_cod_data_source_block cr0325a
_cod_original_cell_volume 2347(2)
_cod_database_code 2000180

loop_
_atom_site_label
_atom_site_fract_x
_atom_site_fract_y
_atom_site_fract_z
Cl1 .90502(8) .9050 .9050
Cl2 .58938(8) .5894 .5894
Cl3 .21428(8) .2143 .2143
O11 .8423(3) .8423 .8423
O12 .8798(3) 1.0089(2) .8875(3)
O21 .6516(3) .6516 .6516
O22 .6342(3) .5811(3) .4923(3)
O31 .1522(2) .1522 .1522
O32 .1579(3) .2498(2) .3006(2)
N1 .4000(3) .4000 .4000
N2 .2844(3) .2295(3) .4787(3)
C1 .3544(3) .2799(3) .5319(3)
C2 .4054(4) .2282(4) .6049(3)
C3 .3824(4) .1268(4) .6219(4)
C4 .3090(4) .0797(3) .5682(4)
C5 .2605(3) .1328(4) .4943(4)
C6 .3702(3) .3886(3) .50657(3)
H2N .244(4) .264(4) .444(4)
H2 .4588 .2612 .6411
H3 .4154 .0908 .6749
H4 .2914 .0109 .5816
H5 .2102 .1020 .4533
H61 .3095 .4240 .5179
H62 .4216 .4140 .5488
